data_2242142
loop_
_publ_author_name
'Gomes, Ligia R.'
'Low, John Nicolson'
'Cagide, Fernando'
'Borges, Fernanda'

_publ_section_title
;
 Polymorphism in the structure of
 <i>N</i>-(5-methylthiazol-2-yl)-4-oxo-4<i>H</i>-chromene-3-carboxamide
;
_journal_coeditor_code HB7689
_journal_issue 8
_journal_name_full 'Acta Crystallographica Section E'
_journal_page_first 1154
_journal_page_last 1161
_journal_paper_doi 10.1107/S2056989017009902
_journal_volume 73
_journal_year 2017
_chemical_formula_moiety 'C14 H10 N2 O3 S'
_chemical_formula_sum 'C14 H10 N2 O3 S'
_chemical_formula_weight 286.30
_space_group_crystal_system monoclinic
_space_group_IT_number 14
_space_group_name_Hall '-P 2ybc'
_space_group_name_H-M_alt 'P 1 21/c 1'
_symmetry_space_group_name_Hall '-P 2ybc'
_symmetry_space_group_name_H-M 'P 1 21/c 1'
_atom_sites_solution_hydrogens mixed
_audit_creation_method SHELXL-2014/6
_cell_angle_alpha 90
_cell_angle_beta 93.232(2)
_cell_angle_gamma 90
_cell_formula_units_Z 8
_cell_length_a 7.4646(5)
_cell_length_b 30.626(2)
_cell_length_c 11.0869(8)
_cell_measurement_reflns_used 12722
_cell_measurement_temperature 100(2)
_cell_measurement_theta_max 27.5
_cell_measurement_theta_min 2.3
_cell_volume 2530.6(3)
_computing_cell_refinement
;
<i>CrystalClear-SM Expert</i> (Rigaku, 2012)
;
_computing_data_collection
;
<i>CrystalClear-SM Expert</i> (Rigaku, 2012)
;
_computing_data_reduction
;
<i>CrystalClear-SM Expert</i> (Rigaku, 2012)
;
_computing_molecular_graphics
;
Mercury (Macrae <i>et al.</i>,  2006)
;
_computing_publication_material
;
Oscail (McArdle <i>et al.</i>,  2004),
SHELXL (Sheldrick, 2008)
;
_computing_structure_refinement
;
Oscail (McArdle <i>et al.</i>,  2004),
<i>ShelXle</i> (H\"ubschle <i>et al.</i>,  2011)
SHELXL (Sheldrick, 2008)
;
_computing_structure_solution
;
SHELXS (Sheldrick, 2008)
;
_diffrn_ambient_temperature 100(2)
_diffrn_detector_area_resol_mean 28.5714
_diffrn_measured_fraction_theta_full 0.989
_diffrn_measured_fraction_theta_max 0.980
_diffrn_measurement_device
;
AFC12 (Right): Kappa 3 circle
;
_diffrn_measurement_device_type
;
Rigaku Saturn724+
;
_diffrn_measurement_method 'profile data from \w-scans'
_diffrn_radiation_monochromator 'Graphite Monochromator'
_diffrn_radiation_type MoK\a
_diffrn_radiation_wavelength 0.71075
_diffrn_reflns_av_R_equivalents 0.0904
_diffrn_reflns_limit_h_max 9
_diffrn_reflns_limit_h_min -8
_diffrn_reflns_limit_k_max 39
_diffrn_reflns_limit_k_min -37
_diffrn_reflns_limit_l_max 14
_diffrn_reflns_limit_l_min -14
_diffrn_reflns_number 15726
_diffrn_reflns_theta_full 25.242
_diffrn_reflns_theta_max 27.529
_diffrn_reflns_theta_min 2.270
_exptl_absorpt_coefficient_mu 0.264
_exptl_absorpt_correction_T_max 1.000
_exptl_absorpt_correction_T_min 0.538
_exptl_absorpt_correction_type multi-scan
_exptl_absorpt_process_details
;
(<i>CrystalClear-SM Expert</i>; Rigaku, 2012)
;
_exptl_crystal_colour colourless
_exptl_crystal_density_diffrn 1.503
_exptl_crystal_description plate
_exptl_crystal_F_000 1184
_exptl_crystal_size_max 0.060
_exptl_crystal_size_mid 0.060
_exptl_crystal_size_min 0.010
_refine_diff_density_max 0.464
_refine_diff_density_min -0.368
_refine_ls_extinction_method none
_refine_ls_goodness_of_fit_ref 1.078
_refine_ls_hydrogen_treatment mixed
_refine_ls_matrix_type full
_refine_ls_number_parameters 371
_refine_ls_number_reflns 5716
_refine_ls_number_restraints 0
_refine_ls_restrained_S_all 1.078
_refine_ls_R_factor_all 0.1101
_refine_ls_R_factor_gt 0.0598
_refine_ls_shift/su_max 0.000
_refine_ls_shift/su_mean 0.000
_refine_ls_structure_factor_coef Fsqd
_refine_ls_weighting_details 'w=1/[\s^2^(Fo^2^)+(0.0558P)^2^+1.3609P] where P=(Fo^2^+2Fc^2^)/3'
_refine_ls_weighting_scheme calc
_refine_ls_wR_factor_gt 0.1308
_refine_ls_wR_factor_ref 0.1532
_reflns_number_gt 3733
_reflns_number_total 5716
_reflns_threshold_expression 'I > 2\s(I)'
_cod_data_source_file hb7689sup1.cif
_cod_data_source_block 1_P2~1~_c
_cod_database_code 2242142
_shelx_space_group_comment
;
The symmetry employed for this shelxl refinement is uniquely defined
by the following loop, which should always be used as a source of
symmetry information in preference to the above space-group names.
They are only intended as comments.
;
_shelx_estimated_absorpt_t_min 0.984
_shelx_estimated_absorpt_t_max 0.997

loop_
_space_group_symop_operation_xyz
'x, y, z'
'-x, y+1/2, -z+1/2'
'-x, -y, -z'
'x, -y-1/2, z-1/2'

loop_
_atom_site_type_symbol
_atom_site_label
_atom_site_fract_x
_atom_site_fract_y
_atom_site_fract_z
_atom_site_U_iso_or_equiv
_atom_site_adp_type
_atom_site_calc_flag
_atom_site_occupancy
S S131 0.61048(10) 0.46741(2) 0.38319(7) 0.01951(19) Uani d 1
S S231 0.12461(10) 0.35373(2) 0.43837(8) 0.0231(2) Uani d 1
O O11 0.7012(3) 0.25605(6) 0.53314(18) 0.0193(5) Uani d 1
O O14 0.4476(3) 0.30431(6) 0.22432(19) 0.0210(5) Uani d 1
O O21 0.1940(3) 0.13877(6) 0.52234(19) 0.0211(5) Uani d 1
O O24 -0.0676(3) 0.19810(6) 0.2322(2) 0.0221(5) Uani d 1
O O131 0.6665(3) 0.38847(6) 0.49383(19) 0.0213(5) Uani d 1
O O231 0.1912(3) 0.27146(7) 0.5128(2) 0.0254(5) Uani d 1
N N13 0.5367(3) 0.38401(8) 0.3050(2) 0.0187(6) Uani d 1
N N23 0.0312(3) 0.27500(8) 0.3342(3) 0.0198(6) Uani d 1
N N133 0.4688(4) 0.44311(8) 0.1763(2) 0.0259(6) Uani d 1
N N233 -0.0482(3) 0.33985(8) 0.2334(2) 0.0232(6) Uani d 1
C C12 0.6872(4) 0.29895(9) 0.5127(3) 0.0177(6) Uani d 1
H H12 0.7403 0.3180 0.5722 0.021 Uiso calc 1
C C13 0.6033(4) 0.31749(9) 0.4141(3) 0.0166(6) Uani d 1
C C14 0.5230(4) 0.29002(9) 0.3192(3) 0.0161(6) Uani d 1
C C15 0.4645(4) 0.21215(9) 0.2591(3) 0.0182(6) Uani d 1
H H15 0.4032 0.2216 0.1863 0.022 Uiso calc 1
C C14A 0.5380(4) 0.24282(9) 0.3424(3) 0.0170(6) Uani d 1
C C16 0.4824(4) 0.16821(9) 0.2840(3) 0.0191(7) Uani d 1
H H16 0.4344 0.1474 0.2275 0.023 Uiso calc 1
C C17 0.5706(4) 0.15392(9) 0.3917(3) 0.0209(7) Uani d 1
H H17 0.5808 0.1235 0.4078 0.025 Uiso calc 1
C C18 0.6425(4) 0.18345(9) 0.4745(3) 0.0190(6) Uani d 1
H H18 0.7022 0.1739 0.5477 0.023 Uiso calc 1
C C18A 0.6252(4) 0.22810(9) 0.4478(3) 0.0163(6) Uani d 1
C C22 0.1841(4) 0.18235(9) 0.5132(3) 0.0204(7) Uani d 1
H H22 0.2399 0.1992 0.5768 0.024 Uiso calc 1
C C23 0.1006(4) 0.20402(9) 0.4203(3) 0.0171(6) Uani d 1
C C24 0.0102(4) 0.18040(10) 0.3211(3) 0.0183(6) Uani d 1
C C25 -0.0718(4) 0.10459(9) 0.2489(3) 0.0198(6) Uani d 1
H H25 -0.1343 0.1165 0.1795 0.024 Uiso calc 1
C C24A 0.0162(4) 0.13245(9) 0.3338(3) 0.0185(6) Uani d 1
C C26 -0.0676(4) 0.06024(10) 0.2662(3) 0.0245(7) Uani d 1
H H26 -0.1286 0.0416 0.2090 0.029 Uiso calc 1
C C27 0.0260(4) 0.04218(10) 0.3673(3) 0.0268(7) Uani d 1
H H27 0.0280 0.0114 0.3784 0.032 Uiso calc 1
C C28 0.1153(4) 0.06891(10) 0.4511(3) 0.0240(7) Uani d 1
H H28 0.1811 0.0569 0.5190 0.029 Uiso calc 1
C C28A 0.1069(4) 0.11384(9) 0.4338(3) 0.0192(6) Uani d 1
C C132 0.5337(4) 0.42830(9) 0.2799(3) 0.0189(6) Uani d 1
C C134 0.4804(4) 0.48808(10) 0.1767(3) 0.0277(8) Uani d 1
H H134 0.4396 0.5048 0.1084 0.033 Uiso calc 1
C C135 0.5518(4) 0.50732(9) 0.2774(3) 0.0210(7) Uani d 1
C C136 0.5782(4) 0.55514(9) 0.3022(3) 0.0264(8) Uani d 1
H H13A 0.5545 0.5717 0.2273 0.040 Uiso calc 1
H H13B 0.7020 0.5603 0.3330 0.040 Uiso calc 1
H H13C 0.4953 0.5646 0.3624 0.040 Uiso calc 1
C C137 0.6058(4) 0.36610(9) 0.4097(3) 0.0164(6) Uani d 1
C C232 0.0293(4) 0.32010(9) 0.3258(3) 0.0190(6) Uani d 1
C C234 -0.0323(4) 0.38469(10) 0.2497(3) 0.0255(7) Uani d 1
H H234 -0.0807 0.4047 0.1910 0.031 Uiso calc 1
C C235 0.0546(4) 0.39855(10) 0.3522(3) 0.0249(7) Uani d 1
C C236 0.0899(4) 0.44428(10) 0.3955(3) 0.0302(8) Uani d 1
H H23A 0.0396 0.4650 0.3353 0.045 Uiso calc 1
H H23B 0.2196 0.4490 0.4071 0.045 Uiso calc 1
H H23C 0.0337 0.4488 0.4723 0.045 Uiso calc 1
C C237 0.1123(4) 0.25267(10) 0.4275(3) 0.0190(6) Uani d 1
H H13 0.499(5) 0.3673(12) 0.255(3) 0.036(11) Uiso d 1
H H23 -0.012(5) 0.2620(11) 0.275(3) 0.032(11) Uiso d 1

loop_
_atom_site_aniso_label
_atom_site_aniso_U_11
_atom_site_aniso_U_22
_atom_site_aniso_U_33
_atom_site_aniso_U_12
_atom_site_aniso_U_13
_atom_site_aniso_U_23
S131 0.0231(4) 0.0159(3) 0.0195(4) 0.0003(3) 0.0008(3) -0.0002(3)
S231 0.0199(4) 0.0218(4) 0.0277(5) 0.0002(3) 0.0006(3) -0.0048(3)
O11 0.0246(10) 0.0178(10) 0.0152(12) -0.0001(8) -0.0014(9) 0.0000(9)
O14 0.0267(11) 0.0184(10) 0.0171(12) 0.0018(8) -0.0062(10) 0.0013(9)
O21 0.0243(11) 0.0237(11) 0.0152(12) 0.0017(9) -0.0007(9) 0.0011(9)
O24 0.0275(11) 0.0217(11) 0.0167(12) -0.0010(9) -0.0041(10) 0.0007(9)
O131 0.0270(11) 0.0198(10) 0.0167(12) -0.0008(8) -0.0016(10) -0.0025(9)
O231 0.0274(11) 0.0256(11) 0.0224(13) 0.0002(9) -0.0064(10) -0.0056(10)
N13 0.0240(14) 0.0158(12) 0.0159(14) -0.0007(10) -0.0016(12) -0.0013(11)
N23 0.0209(13) 0.0196(13) 0.0189(15) -0.0007(10) 0.0010(12) -0.0030(11)
N133 0.0344(15) 0.0225(13) 0.0202(15) 0.0010(11) -0.0038(13) 0.0032(11)
N233 0.0266(13) 0.0237(13) 0.0197(15) 0.0002(11) 0.0040(12) 0.0020(11)
C12 0.0201(14) 0.0166(13) 0.0164(16) -0.0023(11) 0.0006(13) -0.0027(12)
C13 0.0156(13) 0.0220(14) 0.0125(15) -0.0005(11) 0.0027(12) 0.0000(12)
C14 0.0154(13) 0.0192(14) 0.0138(16) 0.0025(11) 0.0015(12) -0.0011(12)
C15 0.0179(14) 0.0220(14) 0.0149(16) -0.0012(11) 0.0027(13) -0.0023(12)
C14A 0.0153(14) 0.0210(14) 0.0151(16) 0.0006(11) 0.0053(12) -0.0003(12)
C16 0.0210(14) 0.0176(14) 0.0191(17) -0.0033(11) 0.0044(13) -0.0069(12)
C17 0.0229(15) 0.0171(14) 0.0232(18) 0.0006(11) 0.0061(14) -0.0005(13)
C18 0.0207(14) 0.0199(14) 0.0168(16) 0.0004(11) 0.0040(13) 0.0032(12)
C18A 0.0153(13) 0.0241(14) 0.0096(15) -0.0015(11) 0.0011(12) -0.0043(12)
C22 0.0193(14) 0.0230(15) 0.0189(17) -0.0013(12) 0.0014(13) -0.0008(13)
C23 0.0141(13) 0.0235(15) 0.0138(16) 0.0002(11) 0.0023(12) 0.0005(12)
C24 0.0170(14) 0.0251(15) 0.0128(15) -0.0011(12) 0.0016(12) 0.0020(12)
C25 0.0190(14) 0.0238(14) 0.0163(17) -0.0013(12) -0.0013(13) -0.0008(13)
C24A 0.0183(14) 0.0230(15) 0.0145(16) 0.0020(11) 0.0037(13) 0.0009(12)
C26 0.0276(16) 0.0228(15) 0.0231(18) -0.0022(13) 0.0018(15) -0.0024(14)
C27 0.0302(17) 0.0193(15) 0.031(2) 0.0003(13) 0.0061(16) 0.0029(14)
C28 0.0240(15) 0.0268(16) 0.0215(18) 0.0046(13) 0.0023(14) 0.0058(14)
C28A 0.0198(14) 0.0219(14) 0.0163(16) -0.0002(11) 0.0043(13) -0.0002(13)
C132 0.0188(14) 0.0189(14) 0.0190(17) -0.0004(11) 0.0015(13) -0.0015(13)
C134 0.0374(18) 0.0185(15) 0.027(2) 0.0024(13) -0.0001(16) 0.0053(14)
C135 0.0196(14) 0.0195(14) 0.0242(18) 0.0015(12) 0.0047(14) 0.0040(13)
C136 0.0325(17) 0.0174(15) 0.030(2) -0.0011(13) 0.0071(16) 0.0035(14)
C137 0.0128(13) 0.0199(14) 0.0162(17) -0.0013(11) -0.0011(12) -0.0006(12)
C232 0.0187(14) 0.0212(14) 0.0172(16) -0.0003(11) 0.0023(13) -0.0006(13)
C234 0.0291(17) 0.0229(15) 0.0255(19) 0.0014(13) 0.0096(15) 0.0009(14)
C235 0.0200(15) 0.0202(15) 0.035(2) -0.0018(12) 0.0093(15) -0.0016(14)
C236 0.0242(16) 0.0253(16) 0.041(2) -0.0004(13) 0.0024(16) -0.0040(16)
C237 0.0158(13) 0.0240(15) 0.0172(16) 0.0012(11) 0.0010(13) -0.0035(13)

loop_
_atom_type_symbol
_atom_type_description
_atom_type_scat_dispersion_real
_atom_type_scat_dispersion_imag
_atom_type_scat_source
C C 0.0033 0.0016 'International Tables Vol C Tables 4.2.6.8 and 6.1.1.4'
H H 0.0000 0.0000 'International Tables Vol C Tables 4.2.6.8 and 6.1.1.4'
N N 0.0061 0.0033 'International Tables Vol C Tables 4.2.6.8 and 6.1.1.4'
O O 0.0106 0.0060 'International Tables Vol C Tables 4.2.6.8 and 6.1.1.4'
S S 0.1246 0.1234 'International Tables Vol C Tables 4.2.6.8 and 6.1.1.4'

loop_
_geom_angle_atom_site_label_1
_geom_angle_atom_site_label_2
_geom_angle_atom_site_label_3
_geom_angle
C132 S131 C135 88.76(15)
C235 S231 C232 88.58(16)
C12 O11 C18A 118.0(2)
C22 O21 C28A 118.4(2)
C137 N13 C132 124.6(3)
C137 N13 H13 116(3)
C132 N13 H13 119(3)
C237 N23 C232 123.9(3)
C237 N23 H23 120(3)
C232 N23 H23 116(3)
C132 N133 C134 109.0(3)
C232 N233 C234 109.1(3)
O11 C12 C13 125.3(3)
O11 C12 H12 117.3
C13 C12 H12 117.3
C12 C13 C14 119.7(3)
C12 C13 C137 116.1(3)
C14 C13 C137 124.1(3)
O14 C14 C13 123.9(3)
O14 C14 C14A 121.3(3)
C13 C14 C14A 114.7(3)
C16 C15 C14A 119.3(3)
C16 C15 H15 120.3
C14A C15 H15 120.3
C18A C14A C15 119.0(3)
C18A C14A C14 119.8(3)
C15 C14A C14 121.2(3)
C15 C16 C17 120.8(3)
C15 C16 H16 119.6
C17 C16 H16 119.6
C18 C17 C16 120.7(3)
C18 C17 H17 119.7
C16 C17 H17 119.7
C17 C18 C18A 118.1(3)
C17 C18 H18 120.9
C18A C18 H18 120.9
O11 C18A C14A 122.4(3)
O11 C18A C18 115.6(3)
C14A C18A C18 122.0(3)
O21 C22 C23 124.7(3)
O21 C22 H22 117.7
C23 C22 H22 117.7
C22 C23 C24 120.6(3)
C22 C23 C237 115.3(3)
C24 C23 C237 124.1(3)
O24 C24 C23 124.2(3)
O24 C24 C24A 121.4(3)
C23 C24 C24A 114.5(3)
C26 C25 C24A 120.1(3)
C26 C25 H25 119.9
C24A C25 H25 119.9
C28A C24A C25 118.3(3)
C28A C24A C24 119.7(3)
C25 C24A C24 122.0(3)
C25 C26 C27 120.6(3)
C25 C26 H26 119.7
C27 C26 H26 119.7
C28 C27 C26 120.3(3)
C28 C27 H27 119.9
C26 C27 H27 119.9
C27 C28 C28A 118.6(3)
C27 C28 H28 120.7
C28A C28 H28 120.7
O21 C28A C24A 122.1(3)
O21 C28A C28 115.8(3)
C24A C28A C28 122.1(3)
N133 C132 N13 121.3(3)
N133 C132 S131 115.8(2)
N13 C132 S131 122.9(2)
C135 C134 N133 117.5(3)
C135 C134 H134 121.3
N133 C134 H134 121.3
C134 C135 C136 128.4(3)
C134 C135 S131 109.0(2)
C136 C135 S131 122.6(3)
C135 C136 H13A 109.5
C135 C136 H13B 109.5
H13A C136 H13B 109.5
C135 C136 H13C 109.5
H13A C136 H13C 109.5
H13B C136 H13C 109.5
O131 C137 N13 122.1(3)
O131 C137 C13 122.6(3)
N13 C137 C13 115.2(3)
N233 C232 N23 121.4(3)
N233 C232 S231 115.9(2)
N23 C232 S231 122.7(2)
C235 C234 N233 117.1(3)
C235 C234 H234 121.5
N233 C234 H234 121.5
C234 C235 C236 129.3(3)
C234 C235 S231 109.3(2)
C236 C235 S231 121.4(3)
C235 C236 H23A 109.5
C235 C236 H23B 109.5
H23A C236 H23B 109.5
C235 C236 H23C 109.5
H23A C236 H23C 109.5
H23B C236 H23C 109.5
O231 C237 N23 121.7(3)
O231 C237 C23 122.1(3)
N23 C237 C23 116.1(3)

loop_
_geom_bond_atom_site_label_1
_geom_bond_atom_site_label_2
_geom_bond_distance
S131 C132 1.732(3)
S131 C135 1.733(3)
S231 C235 1.736(3)
S231 C232 1.739(3)
O11 C12 1.336(3)
O11 C18A 1.374(3)
O14 C14 1.244(4)
O21 C22 1.340(3)
O21 C28A 1.377(4)
O24 C24 1.241(4)
O131 C137 1.223(3)
O231 C237 1.229(4)
N13 C137 1.359(4)
N13 C132 1.385(4)
N13 H13 0.80(4)
N23 C237 1.354(4)
N23 C232 1.384(4)
N23 H23 0.82(4)
N133 C132 1.302(4)
N133 C134 1.380(4)
N233 C232 1.297(4)
N233 C234 1.389(4)
C12 C13 1.354(4)
C12 H12 0.9500
C13 C14 1.451(4)
C13 C137 1.490(4)
C14 C14A 1.472(4)
C15 C16 1.379(4)
C15 C14A 1.407(4)
C15 H15 0.9500
C14A C18A 1.381(4)
C16 C17 1.401(4)
C16 H16 0.9500
C17 C18 1.376(4)
C17 H17 0.9500
C18 C18A 1.404(4)
C18 H18 0.9500
C22 C23 1.348(4)
C22 H22 0.9500
C23 C24 1.450(4)
C23 C237 1.495(4)
C24 C24A 1.476(4)
C25 C26 1.372(4)
C25 C24A 1.405(4)
C25 H25 0.9500
C24A C28A 1.389(4)
C26 C27 1.401(5)
C26 H26 0.9500
C27 C28 1.381(4)
C27 H27 0.9500
C28 C28A 1.390(4)
C28 H28 0.9500
C134 C135 1.345(5)
C134 H134 0.9500
C135 C136 1.501(4)
C136 H13A 0.9800
C136 H13B 0.9800
C136 H13C 0.9800
C234 C235 1.346(5)
C234 H234 0.9500
C235 C236 1.499(4)
C236 H23A 0.9800
C236 H23B 0.9800
C236 H23C 0.9800

loop_
_geom_hbond_atom_site_label_D
_geom_hbond_atom_site_label_H
_geom_hbond_atom_site_label_A
_geom_hbond_site_symmetry_A
_geom_hbond_distance_DH
_geom_hbond_distance_HA
_geom_hbond_distance_DA
_geom_hbond_angle_DHA
N13 H13 O14 . 0.80(4) 1.99(4) 2.671(3) 143(4)
C12 H12 O24 4_666 0.95 2.27 2.963(4) 129
C15 H15 O23 4_566 0.95 2.43 3.353(4) 164
C136 H13C O13 3_666 0.98 2.51 3.449(4) 162
N23 H23 O24 . 0.82(4) 2.05(3) 2.697(3) 136(3)
C22 H22 O14 4_566 0.95 2.19 2.999(4) 142
C25 H25 O13 4_465 0.95 2.48 3.352(4) 153

loop_
_geom_torsion_atom_site_label_1
_geom_torsion_atom_site_label_2
_geom_torsion_atom_site_label_3
_geom_torsion_atom_site_label_4
_geom_torsion
C18A O11 C12 C13 0.1(4)
O11 C12 C13 C14 -1.3(4)
O11 C12 C13 C137 -179.4(2)
C12 C13 C14 O14 -178.1(3)
C137 C13 C14 O14 -0.1(4)
C12 C13 C14 C14A 1.5(4)
C137 C13 C14 C14A 179.4(2)
C16 C15 C14A C18A -0.5(4)
C16 C15 C14A C14 179.7(2)
O14 C14 C14A C18A 178.9(2)
C13 C14 C14A C18A -0.6(4)
O14 C14 C14A C15 -1.2(4)
C13 C14 C14A C15 179.2(2)
C14A C15 C16 C17 0.8(4)
C15 C16 C17 C18 -0.5(4)
C16 C17 C18 C18A -0.1(4)
C12 O11 C18A C14A 0.8(4)
C12 O11 C18A C18 -179.4(2)
C15 C14A C18A O11 179.6(2)
C14 C14A C18A O11 -0.5(4)
C15 C14A C18A C18 -0.1(4)
C14 C14A C18A C18 179.7(2)
C17 C18 C18A O11 -179.3(2)
C17 C18 C18A C14A 0.4(4)
C28A O21 C22 C23 -2.9(4)
O21 C22 C23 C24 1.0(4)
O21 C22 C23 C237 -178.0(2)
C22 C23 C24 O24 -179.2(3)
C237 C23 C24 O24 -0.3(4)
C22 C23 C24 C24A 1.2(4)
C237 C23 C24 C24A -180.0(2)
C26 C25 C24A C28A 0.3(4)
C26 C25 C24A C24 -177.9(3)
O24 C24 C24A C28A 179.0(3)
C23 C24 C24A C28A -1.3(4)
O24 C24 C24A C25 -2.8(4)
C23 C24 C24A C25 176.9(2)
C24A C25 C26 C27 -0.8(4)
C25 C26 C27 C28 0.0(4)
C26 C27 C28 C28A 1.3(4)
C22 O21 C28A C24A 2.7(4)
C22 O21 C28A C28 -177.2(2)
C25 C24A C28A O21 -178.9(2)
C24 C24A C28A O21 -0.6(4)
C25 C24A C28A C28 1.0(4)
C24 C24A C28A C28 179.3(2)
C27 C28 C28A O21 178.0(2)
C27 C28 C28A C24A -1.8(4)
C134 N133 C132 N13 179.2(2)
C134 N133 C132 S131 0.4(3)
C137 N13 C132 N133 178.4(3)
C137 N13 C132 S131 -2.9(4)
C135 S131 C132 N133 -0.5(2)
C135 S131 C132 N13 -179.2(2)
C132 N133 C134 C135 -0.1(4)
N133 C134 C135 C136 -179.3(3)
N133 C134 C135 S131 -0.3(4)
C132 S131 C135 C134 0.4(2)
C132 S131 C135 C136 179.5(2)
C132 N13 C137 O131 2.8(4)
C132 N13 C137 C13 -176.9(2)
C12 C13 C137 O131 -5.8(4)
C14 C13 C137 O131 176.1(3)
C12 C13 C137 N13 173.8(2)
C14 C13 C137 N13 -4.2(4)
C234 N233 C232 N23 179.0(2)
C234 N233 C232 S231 0.5(3)
C237 N23 C232 N233 179.0(3)
C237 N23 C232 S231 -2.6(4)
C235 S231 C232 N233 -0.4(2)
C235 S231 C232 N23 -178.9(2)
C232 N233 C234 C235 -0.3(4)
N233 C234 C235 C236 -178.9(3)
N233 C234 C235 S231 0.0(3)
C232 S231 C235 C234 0.2(2)
C232 S231 C235 C236 179.2(2)
C232 N23 C237 O231 0.0(4)
C232 N23 C237 C23 -179.7(2)
C22 C23 C237 O231 -0.6(4)
C24 C23 C237 O231 -179.5(3)
C22 C23 C237 N23 179.2(2)
C24 C23 C237 N23 0.3(4)

_cod_database_fobs_code 2242142
